data_7046494
loop_
_publ_author_name
'Vr\'ana, Jan'
'Jambor, Roman'
'R\%u\<Zi\<cka, Ale\<s'
'Dost\'al, Libor'

_publ_section_title
;
 New synthetic strategies leading to [RNPNR]<sup>-</sup> anions and the
 isolation of the [P(Nt-Bu)<sub>3</sub>]<sup>3-</sup> trianion.
;
_journal_issue 25
_journal_name_full 'Dalton transactions (Cambridge, England : 2003)'
_journal_page_first 8434
_journal_page_last 8441
_journal_paper_doi 10.1039/c8dt02141d
_journal_volume 47
_journal_year 2018
_chemical_formula_moiety 'C24 H54 Li6 N6 P2, C6 H6'
_chemical_formula_sum 'C30 H60 Li6 N6 P2'
_chemical_formula_weight 608.42
_space_group_IT_number 2
_space_group_name_Hall '-P 1'
_space_group_name_H-M_alt 'P -1'
_symmetry_cell_setting triclinic
_symmetry_space_group_name_Hall '-P 1'
_symmetry_space_group_name_H-M 'P -1'
_atom_sites_solution_hydrogens geom
_atom_sites_solution_primary direct
_atom_sites_solution_secondary difmap
_audit_creation_method SHELXL-97
_audit_update_record
;
2018-02-01 deposited with the CCDC.
2018-05-30 downloaded from the CCDC.
;
_cell_angle_alpha 106.972(5)
_cell_angle_beta 90.419(6)
_cell_angle_gamma 93.980(5)
_cell_formula_units_Z 1
_cell_length_a 9.6711(6)
_cell_length_b 9.9510(4)
_cell_length_c 10.2311(7)
_cell_measurement_reflns_used 18894
_cell_measurement_temperature 150(1)
_cell_measurement_theta_max 27.5
_cell_measurement_theta_min 1
_cell_volume 939.07(10)
_computing_cell_refinement 'COLLECT and DENZO'
_computing_data_collection 'COLLECT (Hooft, 1998) and DENZO (Otwinowski & Minor, 1997)'
_computing_data_reduction 'COLLECT and DENZO'
_computing_molecular_graphics 'PLATON (Spek, 2003)'
_computing_publication_material 'SHELXL-97 (Sheldrick, 2008)'
_computing_structure_refinement 'SHELXL-97 (Sheldrick, 1997)'
_computing_structure_solution 'SIR92 (Altomare et al., 1994)'
_diffrn_ambient_temperature 150(1)
_diffrn_detector_area_resol_mean 9.091
_diffrn_measured_fraction_theta_full 0.991
_diffrn_measured_fraction_theta_max 0.991
_diffrn_measurement_device_type 'Bruker Nonius KappaCCD area detector'
_diffrn_measurement_method '\f and \w scans to fill the Ewald sphere'
_diffrn_radiation_monochromator graphite
_diffrn_radiation_source 'fine-focus sealed tube'
_diffrn_radiation_type MoK\a
_diffrn_radiation_wavelength 0.71073
_diffrn_reflns_av_R_equivalents 0.0295
_diffrn_reflns_av_sigmaI/netI 0.0189
_diffrn_reflns_limit_h_max 12
_diffrn_reflns_limit_h_min -12
_diffrn_reflns_limit_k_max 12
_diffrn_reflns_limit_k_min -11
_diffrn_reflns_limit_l_max 13
_diffrn_reflns_limit_l_min -13
_diffrn_reflns_number 18804
_diffrn_reflns_theta_full 27.50
_diffrn_reflns_theta_max 27.50
_diffrn_reflns_theta_min 2.08
_diffrn_standards_number 0
_exptl_absorpt_coefficient_mu 0.142
_exptl_absorpt_correction_T_max 0.968
_exptl_absorpt_correction_T_min 0.940
_exptl_absorpt_correction_type integration
_exptl_absorpt_process_details
;
Gaussian integration (Coppens, 1970)
;
_exptl_crystal_colour colourless
_exptl_crystal_density_diffrn 1.076
_exptl_crystal_density_method 'not measured'
_exptl_crystal_description block
_exptl_crystal_F_000 330
_exptl_crystal_size_max 0.59
_exptl_crystal_size_mid 0.35
_exptl_crystal_size_min 0.30
_refine_diff_density_max 0.348
_refine_diff_density_min -0.263
_refine_diff_density_rms 0.042
_refine_ls_extinction_method none
_refine_ls_goodness_of_fit_ref 1.104
_refine_ls_hydrogen_treatment constr
_refine_ls_matrix_type full
_refine_ls_number_parameters 199
_refine_ls_number_reflns 4283
_refine_ls_number_restraints 0
_refine_ls_restrained_S_all 1.104
_refine_ls_R_factor_all 0.0423
_refine_ls_R_factor_gt 0.0343
_refine_ls_shift/su_max 0.001
_refine_ls_shift/su_mean 0.000
_refine_ls_structure_factor_coef Fsqd
_refine_ls_weighting_details 'calc w=1/[\s^2^(Fo^2^)+(0.0420P)^2^+0.3683P] where P=(Fo^2^+2Fc^2^)/3'
_refine_ls_weighting_scheme calc
_refine_ls_wR_factor_gt 0.0872
_refine_ls_wR_factor_ref 0.0968
_reflns_number_gt 3779
_reflns_number_total 4283
_reflns_threshold_expression >2sigma(I)
_cod_data_source_file c8dt02141d2.cif
_cod_data_source_block shelxl
_cod_depositor_comments 'Adding full bibliography for 7046493--7046496.cif.'
_cod_database_code 7046494

loop_
_symmetry_equiv_pos_as_xyz
'x, y, z'
'-x, -y, -z'

loop_
_atom_site_label
_atom_site_type_symbol
_atom_site_fract_x
_atom_site_fract_y
_atom_site_fract_z
_atom_site_U_iso_or_equiv
_atom_site_adp_type
_atom_site_occupancy
_atom_site_symmetry_multiplicity
_atom_site_calc_flag
_atom_site_refinement_flags
P1 P 0.11765(3) 0.66778(3) 0.66307(3) 0.01703(9) Uani 1 1 d .
N1 N -0.06206(10) 0.66745(10) 0.65984(10) 0.0211(2) Uani 1 1 d .
N2 N 0.13702(11) 0.49289(10) 0.65743(11) 0.0218(2) Uani 1 1 d .
N3 N 0.15096(11) 0.66005(11) 0.49382(10) 0.0215(2) Uani 1 1 d .
C5 C 0.23331(14) 0.46829(13) 0.76001(13) 0.0252(3) Uani 1 1 d .
C9 C 0.25177(13) 0.76900(13) 0.47023(13) 0.0252(3) Uani 1 1 d .
C1 C -0.12756(12) 0.77545(13) 0.76850(12) 0.0222(2) Uani 1 1 d .
C10 C 0.39731(14) 0.76363(16) 0.52762(16) 0.0354(3) Uani 1 1 d .
H10A H 0.3944 0.7831 0.6251 0.043 Uiso 1 1 d R
H10B H 0.4596 0.8328 0.5056 0.043 Uiso 1 1 d R
H10C H 0.4292 0.6716 0.4882 0.043 Uiso 1 1 d R
C6 C 0.18962(16) 0.53331(16) 0.90693(14) 0.0330(3) Uani 1 1 d .
H6A H 0.1857 0.6331 0.9246 0.040 Uiso 1 1 d R
H6B H 0.2560 0.5153 0.9689 0.040 Uiso 1 1 d R
H6C H 0.0999 0.4921 0.9196 0.040 Uiso 1 1 d R
C12 C 0.20725(16) 0.91878(15) 0.53119(16) 0.0354(3) Uani 1 1 d .
H12A H 0.1177 0.9261 0.4938 0.042 Uiso 1 1 d R
H12B H 0.2736 0.9848 0.5094 0.042 Uiso 1 1 d R
H12C H 0.2025 0.9393 0.6287 0.042 Uiso 1 1 d R
C14 C 0.61886(15) 0.06903(16) 0.07092(15) 0.0358(3) Uani 1 1 d .
H14 H 0.6990 0.1155 0.1187 0.043 Uiso 1 1 d R
C11 C 0.26003(19) 0.74012(18) 0.31562(15) 0.0432(4) Uani 1 1 d .
H11A H 0.2925 0.6484 0.2760 0.052 Uiso 1 1 d R
H11B H 0.3230 0.8100 0.2957 0.052 Uiso 1 1 d R
H11C H 0.1696 0.7437 0.2779 0.052 Uiso 1 1 d R
C13 C 0.56424(18) 0.11291(16) -0.03257(15) 0.0400(4) Uani 1 1 d .
H13 H 0.6072 0.1895 -0.0549 0.048 Uiso 1 1 d R
C8 C 0.38243(14) 0.52390(17) 0.74801(16) 0.0349(3) Uani 1 1 d .
H8A H 0.4142 0.4799 0.6580 0.042 Uiso 1 1 d R
H8B H 0.4407 0.5026 0.8146 0.042 Uiso 1 1 d R
H8C H 0.3862 0.6241 0.7639 0.042 Uiso 1 1 d R
Li1 Li -0.0651(2) 0.4768(2) 0.6850(2) 0.0270(4) Uani 1 1 d .
C15 C 0.55431(18) -0.04362(16) 0.10358(15) 0.0392(4) Uani 1 1 d .
H15 H 0.5907 -0.0736 0.1738 0.047 Uiso 1 1 d R
C3 C -0.28302(16) 0.7535(2) 0.7368(2) 0.0555(5) Uani 1 1 d .
H3A H -0.3019 0.7674 0.6496 0.067 Uiso 1 1 d R
H3B H -0.3300 0.8199 0.8064 0.067 Uiso 1 1 d R
H3C H -0.3152 0.6594 0.7347 0.067 Uiso 1 1 d R
Li2 Li 0.2074(2) 0.4668(2) 0.4703(2) 0.0266(4) Uani 1 1 d .
C2 C -0.08070(19) 0.92578(15) 0.77234(19) 0.0445(4) Uani 1 1 d .
H2A H 0.0172 0.9425 0.7925 0.053 Uiso 1 1 d R
H2B H -0.1295 0.9902 0.8420 0.053 Uiso 1 1 d R
H2C H -0.1005 0.9396 0.6853 0.053 Uiso 1 1 d R
C4 C -0.1014(2) 0.7618(2) 0.91057(16) 0.0491(5) Uani 1 1 d .
H4A H -0.1304 0.6679 0.9116 0.059 Uiso 1 1 d R
H4B H -0.1532 0.8281 0.9754 0.059 Uiso 1 1 d R
H4C H -0.0043 0.7809 0.9345 0.059 Uiso 1 1 d R
C7 C 0.2305(2) 0.30818(16) 0.73309(19) 0.0462(4) Uani 1 1 d .
H7A H 0.1376 0.2715 0.7413 0.055 Uiso 1 1 d R
H7B H 0.2905 0.2873 0.7986 0.055 Uiso 1 1 d R
H7C H 0.2616 0.2656 0.6425 0.055 Uiso 1 1 d R
Li3 Li -0.0484(2) 0.6906(2) 0.4751(2) 0.0266(4) Uani 1 1 d .

loop_
_atom_site_aniso_label
_atom_site_aniso_U_11
_atom_site_aniso_U_22
_atom_site_aniso_U_33
_atom_site_aniso_U_23
_atom_site_aniso_U_13
_atom_site_aniso_U_12
P1 0.01725(15) 0.01560(15) 0.01662(15) 0.00217(11) 0.00064(10) 0.00140(10)
N1 0.0183(5) 0.0195(5) 0.0205(5) -0.0025(4) 0.0028(4) 0.0034(4)
N2 0.0255(5) 0.0170(5) 0.0219(5) 0.0040(4) -0.0050(4) 0.0029(4)
N3 0.0235(5) 0.0202(5) 0.0185(5) 0.0035(4) 0.0022(4) -0.0045(4)
C5 0.0281(6) 0.0221(6) 0.0253(6) 0.0057(5) -0.0051(5) 0.0062(5)
C9 0.0266(6) 0.0240(6) 0.0233(6) 0.0057(5) 0.0051(5) -0.0047(5)
C1 0.0212(6) 0.0210(6) 0.0212(6) 0.0004(5) 0.0037(4) 0.0053(4)
C10 0.0237(6) 0.0394(8) 0.0407(8) 0.0089(6) 0.0078(6) -0.0032(6)
C6 0.0370(7) 0.0406(8) 0.0247(7) 0.0140(6) -0.0013(5) 0.0056(6)
C12 0.0409(8) 0.0245(7) 0.0424(8) 0.0129(6) 0.0076(6) -0.0005(6)
C14 0.0266(7) 0.0388(8) 0.0305(7) -0.0073(6) -0.0009(5) -0.0003(6)
C11 0.0540(10) 0.0457(9) 0.0270(7) 0.0105(6) 0.0087(7) -0.0162(7)
C13 0.0557(10) 0.0292(7) 0.0299(7) 0.0026(6) 0.0075(7) -0.0079(7)
C8 0.0243(7) 0.0430(8) 0.0372(8) 0.0096(6) -0.0015(6) 0.0110(6)
Li1 0.0298(11) 0.0257(11) 0.0238(10) 0.0055(9) 0.0025(9) -0.0028(9)
C15 0.0550(10) 0.0337(7) 0.0261(7) 0.0026(6) -0.0073(6) 0.0120(7)
C3 0.0239(7) 0.0600(11) 0.0575(11) -0.0237(9) 0.0042(7) 0.0098(7)
Li2 0.0219(10) 0.0252(10) 0.0274(11) -0.0009(8) 0.0018(8) 0.0022(8)
C2 0.0547(10) 0.0228(7) 0.0560(10) 0.0086(7) 0.0240(8) 0.0144(7)
C4 0.0680(12) 0.0591(11) 0.0265(8) 0.0149(7) 0.0195(7) 0.0358(9)
C7 0.0626(11) 0.0252(7) 0.0512(10) 0.0109(7) -0.0206(8) 0.0095(7)
Li3 0.0308(11) 0.0221(10) 0.0259(11) 0.0053(8) -0.0036(9) 0.0026(8)

loop_
_atom_type_symbol
_atom_type_description
_atom_type_scat_dispersion_real
_atom_type_scat_dispersion_imag
_atom_type_scat_source
C C 0.0033 0.0016 'International Tables Vol C Tables 4.2.6.8 and 6.1.1.4'
H H 0.0000 0.0000 'International Tables Vol C Tables 4.2.6.8 and 6.1.1.4'
N N 0.0061 0.0033 'International Tables Vol C Tables 4.2.6.8 and 6.1.1.4'
P P 0.1023 0.0942 'International Tables Vol C Tables 4.2.6.8 and 6.1.1.4'
Li Li -0.0003 0.0001 'International Tables Vol C Tables 4.2.6.8 and 6.1.1.4'

loop_
_exptl_crystal_face_index_h
_exptl_crystal_face_index_k
_exptl_crystal_face_index_l
_exptl_crystal_face_perp_dist
0 1 0 0.288
0 -1 0 0.246
0 0 -1 0.119
0 0 1 0.147
1 0 0 0.169
-1 0 0 0.104
0 -1 1 0.220
0 1 -1 0.213
-1 -1 0 0.217

loop_
_geom_angle_atom_site_label_1
_geom_angle_atom_site_label_2
_geom_angle_atom_site_label_3
_geom_angle
_geom_angle_site_symmetry_1
_geom_angle_site_symmetry_3
N1 P1 N3 100.19(5) . .
N1 P1 N2 100.35(5) . .
N3 P1 N2 100.29(5) . .
N1 P1 Li1 50.66(6) . .
N3 P1 Li1 113.15(6) . .
N2 P1 Li1 50.41(6) . .
N1 P1 Li3 50.19(6) . .
N3 P1 Li3 50.67(6) . .
N2 P1 Li3 113.00(6) . .
Li1 P1 Li3 84.02(7) . .
N1 P1 Li2 112.70(6) . .
N3 P1 Li2 50.40(6) . .
N2 P1 Li2 50.52(6) . .
Li1 P1 Li2 83.87(7) . .
Li3 P1 Li2 83.86(7) . .
C1 N1 P1 118.14(8) . .
C1 N1 Li3 119.22(10) . .
P1 N1 Li3 87.26(8) . .
C1 N1 Li1 115.73(10) . .
P1 N1 Li1 86.76(8) . .
Li3 N1 Li1 120.25(10) . .
C1 N1 Li2 111.68(9) . 2_566
P1 N1 Li2 130.14(8) . 2_566
Li3 N1 Li2 69.87(10) . 2_566
Li1 N1 Li2 69.76(10) . 2_566
C5 N2 P1 117.19(8) . .
C5 N2 Li1 119.07(10) . .
P1 N2 Li1 86.72(8) . .
C5 N2 Li2 116.92(10) . .
P1 N2 Li2 86.73(8) . .
Li1 N2 Li2 119.79(10) . .
C5 N2 Li3 113.04(10) . 2_566
P1 N2 Li3 129.75(8) . 2_566
Li1 N2 Li3 69.92(10) . 2_566
Li2 N2 Li3 69.52(10) . 2_566
C9 N3 P1 117.31(8) . .
C9 N3 Li2 119.88(10) . .
P1 N3 Li2 86.94(8) . .
C9 N3 Li3 116.17(10) . .
P1 N3 Li3 86.62(8) . .
Li2 N3 Li3 119.59(10) . .
C9 N3 Li1 113.01(10) . 2_566
P1 N3 Li1 129.64(8) . 2_566
Li2 N3 Li1 69.56(10) . 2_566
Li3 N3 Li1 69.57(10) . 2_566
N2 C5 C8 112.85(11) . .
N2 C5 C6 112.84(11) . .
C8 C5 C6 107.97(11) . .
N2 C5 C7 106.57(11) . .
C8 C5 C7 108.33(12) . .
C6 C5 C7 108.09(12) . .
N3 C9 C11 106.80(10) . .
N3 C9 C10 112.80(11) . .
C11 C9 C10 108.24(12) . .
N3 C9 C12 112.81(11) . .
C11 C9 C12 108.21(12) . .
C10 C9 C12 107.80(11) . .
N1 C1 C4 112.92(11) . .
N1 C1 C2 113.37(11) . .
C4 C1 C2 107.38(13) . .
N1 C1 C3 106.53(10) . .
C4 C1 C3 108.57(14) . .
C2 C1 C3 107.90(13) . .
C9 C10 H10A 109.4 . .
C9 C10 H10B 109.5 . .
H10A C10 H10B 109.5 . .
C9 C10 H10C 109.5 . .
H10A C10 H10C 109.5 . .
H10B C10 H10C 109.5 . .
C5 C6 H6A 109.6 . .
C5 C6 H6B 109.3 . .
H6A C6 H6B 109.5 . .
C5 C6 H6C 109.5 . .
H6A C6 H6C 109.5 . .
H6B C6 H6C 109.5 . .
C9 C12 H12A 109.5 . .
C9 C12 H12B 109.5 . .
H12A C12 H12B 109.5 . .
C9 C12 H12C 109.4 . .
H12A C12 H12C 109.5 . .
H12B C12 H12C 109.5 . .
C15 C14 C13 119.53(14) . .
C15 C14 H14 120.2 . .
C13 C14 H14 120.2 . .
C9 C11 H11A 109.5 . .
C9 C11 H11B 109.5 . .
H11A C11 H11B 109.5 . .
C9 C11 H11C 109.4 . .
H11A C11 H11C 109.5 . .
H11B C11 H11C 109.5 . .
C14 C13 C15 120.15(15) . 2_655
C14 C13 H13 120.0 . .
C15 C13 H13 119.9 2_655 .
C5 C8 H8A 109.5 . .
C5 C8 H8B 109.4 . .
H8A C8 H8B 109.5 . .
C5 C8 H8C 109.5 . .
H8A C8 H8C 109.5 . .
H8B C8 H8C 109.5 . .
N2 Li1 N1 84.91(9) . .
N2 Li1 N3 106.10(11) . 2_566
N1 Li1 N3 105.77(11) . 2_566
N2 Li1 Li2 116.94(12) . 2_566
N1 Li1 Li2 56.44(9) . 2_566
N3 Li1 Li2 53.58(8) 2_566 2_566
N2 Li1 Li3 56.60(9) . 2_566
N1 Li1 Li3 116.67(12) . 2_566
N3 Li1 Li3 53.70(8) 2_566 2_566
Li2 Li1 Li3 95.92(11) 2_566 2_566
N2 Li1 P1 42.87(5) . .
N1 Li1 P1 42.58(5) . .
N3 Li1 P1 117.20(10) 2_566 .
Li2 Li1 P1 89.58(9) 2_566 .
Li3 Li1 P1 89.76(9) 2_566 .
N2 Li1 C11 135.43(12) . 2_566
N1 Li1 C11 137.66(12) . 2_566
N3 Li1 C11 57.87(7) 2_566 2_566
Li2 Li1 C11 87.87(10) 2_566 2_566
Li3 Li1 C11 86.19(10) 2_566 2_566
P1 Li1 C11 174.96(10) . 2_566
N2 Li1 Li2 30.17(6) . .
N1 Li1 Li2 78.81(8) . .
N3 Li1 Li2 79.37(8) 2_566 .
Li2 Li1 Li2 89.85(9) 2_566 .
Li3 Li1 Li2 41.94(8) 2_566 .
P1 Li1 Li2 48.14(5) . .
C11 Li1 Li2 127.48(9) 2_566 .
N2 Li1 Li3 79.14(8) . .
N1 Li1 Li3 29.78(6) . .
N3 Li1 Li3 79.35(8) 2_566 .
Li2 Li1 Li3 41.88(8) 2_566 .
Li3 Li1 Li3 89.98(9) 2_566 .
P1 Li1 Li3 48.03(5) . .
C11 Li1 Li3 128.88(9) 2_566 .
Li2 Li1 Li3 60.00(7) . .
C14 C15 C13 120.32(14) . 2_655
C14 C15 H15 119.9 . .
C13 C15 H15 119.8 2_655 .
C1 C3 H3A 109.6 . .
C1 C3 H3B 109.3 . .
H3A C3 H3B 109.5 . .
C1 C3 H3C 109.4 . .
H3A C3 H3C 109.5 . .
H3B C3 H3C 109.5 . .
N3 Li2 N2 84.94(9) . .
N3 Li2 N1 106.38(11) . 2_566
N2 Li2 N1 105.92(11) . 2_566
N3 Li2 Li3 117.22(11) . 2_566
N2 Li2 Li3 56.65(9) . 2_566
N1 Li2 Li3 53.50(8) 2_566 2_566
N3 Li2 Li1 56.86(9) . 2_566
N2 Li2 Li1 117.12(11) . 2_566
N1 Li2 Li1 53.81(8) 2_566 2_566
Li3 Li2 Li1 96.17(11) 2_566 2_566
N3 Li2 P1 42.66(5) . .
N2 Li2 P1 42.75(5) . .
N1 Li2 P1 117.15(9) 2_566 .
Li3 Li2 P1 89.77(9) 2_566 .
Li1 Li2 P1 89.79(9) 2_566 .
N3 Li2 C3 137.56(12) . 2_566
N2 Li2 C3 135.96(12) . 2_566
N1 Li2 C3 58.80(7) 2_566 2_566
Li3 Li2 C3 86.96(10) 2_566 2_566
Li1 Li2 C3 88.07(10) 2_566 2_566
P1 Li2 C3 175.89(10) . 2_566
N3 Li2 Li1 79.11(8) . .
N2 Li2 Li1 30.04(6) . .
N1 Li2 Li1 79.34(8) 2_566 .
Li3 Li2 Li1 42.10(7) 2_566 .
Li1 Li2 Li1 90.15(9) 2_566 .
P1 Li2 Li1 47.99(5) . .
C3 Li2 Li1 128.47(9) 2_566 .
N3 Li2 Li3 30.25(6) . .
N2 Li2 Li3 79.09(8) . .
N1 Li2 Li3 79.48(8) 2_566 .
Li3 Li2 Li3 90.14(9) 2_566 .
Li1 Li2 Li3 42.08(8) 2_566 .
P1 Li2 Li3 48.03(5) . .
C3 Li2 Li3 129.41(10) 2_566 .
Li1 Li2 Li3 60.04(6) . .
C1 C2 H2A 109.6 . .
C1 C2 H2B 109.2 . .
H2A C2 H2B 109.5 . .
C1 C2 H2C 109.6 . .
H2A C2 H2C 109.5 . .
H2B C2 H2C 109.5 . .
C1 C4 H4A 109.4 . .
C1 C4 H4B 109.3 . .
H4A C4 H4B 109.5 . .
C1 C4 H4C 109.7 . .
H4A C4 H4C 109.5 . .
H4B C4 H4C 109.5 . .
C5 C7 H7A 109.5 . .
C5 C7 H7B 109.5 . .
H7A C7 H7B 109.5 . .
C5 C7 H7C 109.4 . .
H7A C7 H7C 109.5 . .
H7B C7 H7C 109.5 . .
N1 Li3 N3 84.75(9) . .
N1 Li3 N2 106.21(11) . 2_566
N3 Li3 N2 106.03(11) . 2_566
N1 Li3 Li2 56.63(9) . 2_566
N3 Li3 Li2 116.87(11) . 2_566
N2 Li3 Li2 53.83(8) 2_566 2_566
N1 Li3 Li1 116.88(12) . 2_566
N3 Li3 Li1 56.73(9) . 2_566
N2 Li3 Li1 53.49(8) 2_566 2_566
Li2 Li3 Li1 95.96(11) 2_566 2_566
N1 Li3 P1 42.55(5) . .
N3 Li3 P1 42.71(5) . .
N2 Li3 P1 117.25(10) 2_566 .
Li2 Li3 P1 89.59(9) 2_566 .
Li1 Li3 P1 89.78(9) 2_566 .
N1 Li3 C7 136.56(12) . 2_566
N3 Li3 C7 136.88(12) . 2_566
N2 Li3 C7 58.15(7) 2_566 2_566
Li2 Li3 C7 87.15(10) 2_566 2_566
Li1 Li3 C7 87.32(10) 2_566 2_566
P1 Li3 C7 175.39(10) . 2_566
N1 Li3 Li2 78.90(8) . .
N3 Li3 Li2 30.15(6) . .
N2 Li3 Li2 79.30(8) 2_566 .
Li2 Li3 Li2 89.86(9) 2_566 .
Li1 Li3 Li2 42.00(8) 2_566 .
P1 Li3 Li2 48.11(5) . .
C7 Li3 Li2 128.57(9) 2_566 .
N1 Li3 Li1 29.98(6) . .
N3 Li3 Li1 78.96(8) . .
N2 Li3 Li1 79.57(8) 2_566 .
Li2 Li3 Li1 41.96(8) 2_566 .
Li1 Li3 Li1 90.02(9) 2_566 .
P1 Li3 Li1 47.96(5) . .
C7 Li3 Li1 128.41(9) 2_566 .
Li2 Li3 Li1 59.95(7) . .

loop_
_geom_bond_atom_site_label_1
_geom_bond_atom_site_label_2
_geom_bond_distance
_geom_bond_site_symmetry_2
P1 N1 1.7379(10) .
P1 N3 1.7441(10) .
P1 N2 1.7475(10) .
P1 Li1 2.564(2) .
P1 Li3 2.567(2) .
P1 Li2 2.570(2) .
N1 C1 1.4830(14) .
N1 Li3 1.974(2) .
N1 Li1 1.986(2) .
N1 Li2 2.051(2) 2_566
N2 C5 1.4818(15) .
N2 Li1 1.979(2) .
N2 Li2 1.987(2) .
N2 Li3 2.056(2) 2_566
N3 C9 1.4810(15) .
N3 Li2 1.983(2) .
N3 Li3 1.989(2) .
N3 Li1 2.064(2) 2_566
C5 C8 1.5273(19) .
C5 C6 1.5283(19) .
C5 C7 1.5339(19) .
C9 C11 1.5267(19) .
C9 C10 1.532(2) .
C9 C12 1.5317(19) .
C1 C4 1.5197(19) .
C1 C2 1.5219(19) .
C1 C3 1.5230(19) .
C10 H10A 0.9600 .
C10 H10B 0.9600 .
C10 H10C 0.9600 .
C6 H6A 0.9600 .
C6 H6B 0.9601 .
C6 H6C 0.9600 .
C12 H12A 0.9600 .
C12 H12B 0.9600 .
C12 H12C 0.9600 .
C14 C15 1.372(2) .
C14 C13 1.373(2) .
C14 H14 0.9300 .
C11 H11A 0.9600 .
C11 H11B 0.9601 .
C11 H11C 0.9600 .
C13 C15 1.380(2) 2_655
C13 H13 0.9300 .
C8 H8A 0.9600 .
C8 H8B 0.9601 .
C8 H8C 0.9600 .
Li1 N3 2.064(2) 2_566
Li1 Li2 2.309(3) 2_566
Li1 Li3 2.313(3) 2_566
Li1 C11 2.764(3) 2_566
Li1 Li2 3.431(3) .
Li1 Li3 3.434(3) .
C15 C13 1.380(2) 2_655
C15 H15 0.9300 .
C3 H3A 0.9601 .
C3 H3B 0.9600 .
C3 H3C 0.9600 .
Li2 N1 2.051(2) 2_566
Li2 Li3 2.306(3) 2_566
Li2 Li1 2.309(3) 2_566
Li2 C3 2.713(3) 2_566
Li2 Li3 3.433(3) .
C2 H2A 0.9600 .
C2 H2B 0.9600 .
C2 H2C 0.9600 .
C4 H4A 0.9600 .
C4 H4B 0.9600 .
C4 H4C 0.9599 .
C7 H7A 0.9600 .
C7 H7B 0.9599 .
C7 H7C 0.9600 .
Li3 N2 2.056(2) 2_566
Li3 Li2 2.306(3) 2_566
Li3 Li1 2.313(3) 2_566
Li3 C7 2.757(3) 2_566
